data_9014431
loop_
_publ_author_name
'Averbuch-Pouchot M'
'Durif, A.'

_publ_section_title
;
 Structure of diammonium disodium mercury(II) trimetaphosphate
 _cod_database_code 1007261
;
_journal_name_full 'Acta Crystallographica, Section C'
_journal_page_first 932
_journal_page_last 933
_journal_paper_doi 10.1107/S0108270186093952
_journal_volume 42
_journal_year 1986
_chemical_formula_sum 'Hg N2 Na2 O18 P6'
_space_group_IT_number 15
_symmetry_space_group_name_Hall '-C 2yc'
_symmetry_space_group_name_H-M 'C 1 2/c 1'
_cell_angle_alpha 90
_cell_angle_beta 92.58
_cell_angle_gamma 90
_cell_length_a 13.524
_cell_length_b 8.362
_cell_length_c 14.390
_cell_formula_units_Z 4
_cell_volume 1625.682
_database_code_amcsd 0015942
_exptl_crystal_density_diffrn 3.058
_cod_duplicate_entry 1007261
_cod_original_formula_sum '(Hg Na2) N2 P6 O18'
_cod_database_code 9014431
_amcsd_formula_title 'H8 Hg N2 Na2 O18 P6'

loop_
_space_group_symop_operation_xyz
x,y,z
1/2+x,1/2+y,z
x,-y,1/2+z
1/2+x,1/2-y,1/2+z
-x,y,1/2-z
1/2-x,1/2+y,1/2-z
-x,-y,-z
1/2-x,1/2-y,-z

loop_
_atom_site_label
_atom_site_fract_x
_atom_site_fract_y
_atom_site_fract_z
_atom_site_occupancy
Hg1 0.16170 0.14270 0.41480 0.33330
Hg2 0.00000 0.35450 0.25000 0.33330
Na1 0.16170 0.14270 0.41480 0.66670
Na2 0.00000 0.35450 0.25000 0.66670
N1 0.34890 0.12700 0.04060 1.00000
P1 0.08100 0.02630 0.11830 1.00000
P2 0.40380 0.18780 0.37190 1.00000
P3 0.27200 0.37340 0.25390 1.00000
O1 -0.00360 0.14460 0.36040 1.00000
O2 0.13710 0.04720 0.03200 1.00000
O3 0.46780 0.35120 0.38020 1.00000
O4 0.33500 0.18560 0.44970 1.00000
O5 0.47280 0.05280 0.36100 1.00000
O6 0.34170 0.21940 0.27580 1.00000
O7 0.18070 0.36000 0.30830 1.00000
O8 0.26290 0.39600 0.15190 1.00000
O9 0.34160 0.51860 0.29440 1.00000

loop_
_cod_related_entry_id
_cod_related_entry_database
_cod_related_entry_code
1 AMCSD 0015942
